data_1533551
loop_
_publ_author_name
'Skinner, S.J.'
'Palmer, H.M.'
'Raj, E.S.'
'Kilner, J.A.'

_publ_section_title
;
 Structural studies of cerium tantalates
;
_journal_name_full 'Journal of Solid State Chemistry'
_journal_page_first 2685
_journal_page_last 2690
_journal_volume 177
_journal_year 2004
_chemical_formula_sum 'Ce1.01 O4.11 Ta1.09'
_chemical_name_systematic 'Ce1.01 (Ta1.09 O4.11)'
_space_group_IT_number 14
_symmetry_space_group_name_Hall '-P 2ybc'
_symmetry_space_group_name_H-M 'P 1 21/c 1'
_cell_angle_alpha 90
_cell_angle_beta 101.635
_cell_angle_gamma 90
_cell_formula_units_Z 4
_cell_length_a 7.67473
_cell_length_b 5.58127
_cell_length_c 7.82329
_cell_volume 328.223
_citation_journal_id_ASTM JSSCBI
_cod_data_source_file Skinner_JSSCBI_2004_1801.cif
_cod_data_source_block Ce1.01O4.11Ta1.09
_cod_original_cell_volume 328.2229
_cod_database_code 1533551

loop_
_symmetry_equiv_pos_as_xyz
x,y,z
-x,y+1/2,-z+1/2
-x,-y,-z
x,-y-1/2,z-1/2

loop_
_atom_site_label
_atom_site_type_symbol
_atom_site_fract_x
_atom_site_fract_y
_atom_site_fract_z
_atom_site_occupancy
_atom_site_U_iso_or_equiv
O2 O-2 0.05292 0.58356 0.21244 1.021 0.0
O4 O-2 0.33209 0.0056 0.36396 1.042 0.0
O3 O-2 0.38134 0.47997 0.32989 1.013 0.0
O1 O-2 0.16816 0.16685 0.05083 1.033 0.0
Ta1 Ta+5 0.16775 0.26538 0.30158 1.094 0.0
Ce1 Ce+3 0.34143 0.7711 0.09635 1.008 0.0
